data_7046779
loop_
_publ_author_name
'Molloy, Jennifer K.'
'Philouze, Christian'
'Fedele, Lionel'
'Imbert, Daniel'
'Jarjayes, Olivier'
'Thomas, Fabrice'

_publ_section_title
;
 Seven-coordinate lanthanide complexes with a tripodal redox active
 ligand: structural, electrochemical and spectroscopic investigations.
;
_journal_issue 31
_journal_name_full 'Dalton transactions (Cambridge, England : 2003)'
_journal_page_first 10742
_journal_page_last 10751
_journal_paper_doi 10.1039/c8dt01165f
_journal_volume 47
_journal_year 2018
_chemical_formula_moiety 'C42 H57 Eu1 N4 O6, 2(H2 O)'
_chemical_formula_sum 'C42 H61 Eu N4 O8'
_chemical_formula_weight 901.90
_space_group_crystal_system trigonal
_space_group_IT_number 159
_space_group_name_Hall 'P 3 -2c'
_space_group_name_H-M_alt 'P 3 1 c'
_symmetry_space_group_name_Hall 'P 3 -2c'
_symmetry_space_group_name_H-M 'P 3 1 c'
_atom_sites_solution_hydrogens mixed
_atom_sites_solution_primary direct
_audit_creation_date 2017-01-27
_audit_creation_method
;
Olex2 1.2
(compiled 2014.07.22 svn.r2960 for OlexSys, GUI svn.r4862)
;
_audit_update_record
;
2018-02-27 deposited with the CCDC.
2018-06-20 downloaded from the CCDC.
;
_cell_angle_alpha 90
_cell_angle_beta 90
_cell_angle_gamma 120
_cell_formula_units_Z 2
_cell_length_a 15.815(2)
_cell_length_b 15.815(2)
_cell_length_c 10.364(2)
_cell_measurement_reflns_used 23017
_cell_measurement_temperature 200
_cell_measurement_theta_max 30.0
_cell_measurement_theta_min 3.0
_cell_volume 2244.9(6)
_computing_cell_refinement EvalCCD
_computing_data_collection Collect
_computing_data_reduction EvalCCD
_computing_molecular_graphics 'Olex2 (Dolomanov et al., 2009)'
_computing_publication_material 'Olex2 (Dolomanov et al., 2009)'
_computing_structure_refinement 'ShelXL-2016 (Sheldrick, 2008)'
_computing_structure_solution 'XS (Sheldrick, 2008)'
_diffrn_ambient_temperature 200
_diffrn_detector 'CCD area detector'
_diffrn_detector_type 'APEX II'
_diffrn_measured_fraction_theta_full 0.996
_diffrn_measured_fraction_theta_max 0.998
_diffrn_measurement_device_type 'Bruker-AXS-enraf-nonius KappaAPEXII'
_diffrn_measurement_method 'Phi and omega scans'
_diffrn_radiation_collimation 'Montel optic'
_diffrn_radiation_detector CCD
_diffrn_radiation_monochromator 'Multilayer mirrors'
_diffrn_radiation_probe x-ray
_diffrn_radiation_type MoK\a
_diffrn_radiation_wavelength 0.71073
_diffrn_reflns_av_R_equivalents 0.0697
_diffrn_reflns_av_unetI/netI 0.0426
_diffrn_reflns_Laue_measured_fraction_full 0.996
_diffrn_reflns_Laue_measured_fraction_max 0.998
_diffrn_reflns_limit_h_max 22
_diffrn_reflns_limit_h_min -22
_diffrn_reflns_limit_k_max 22
_diffrn_reflns_limit_k_min -22
_diffrn_reflns_limit_l_max 14
_diffrn_reflns_limit_l_min -14
_diffrn_reflns_number 23017
_diffrn_reflns_point_group_measured_fraction_full 0.997
_diffrn_reflns_point_group_measured_fraction_max 0.998
_diffrn_reflns_theta_full 25.242
_diffrn_reflns_theta_max 29.990
_diffrn_reflns_theta_min 2.974
_diffrn_source 'Incoatec ISG250'
_diffrn_source_target Mo
_diffrn_source_type 'Microfocus sealed tube'
_exptl_absorpt_coefficient_mu 1.448
_exptl_absorpt_correction_T_max 1
_exptl_absorpt_correction_T_min 0.113637
_exptl_absorpt_correction_type multi-scan
_exptl_absorpt_process_details
;
SADABS-2004/1 (Bruker,2004) was used for absorption correction.
R(int) was 0.4735 before and 0.0898 after correction.
The Ratio of minimum to maximum transmission is 0.1136.
The \l/2 correction factor is 0.0015.
;
_exptl_crystal_colour yellow
_exptl_crystal_colour_primary yellow
_exptl_crystal_density_diffrn 1.334
_exptl_crystal_description needle
_exptl_crystal_F_000 936
_exptl_crystal_size_max 0.35
_exptl_crystal_size_mid 0.24
_exptl_crystal_size_min 0.2
_refine_diff_density_max 1.138
_refine_diff_density_min -1.277
_refine_diff_density_rms 0.083
_refine_ls_abs_structure_details
;
 Refined as an inversion twin.
;
_refine_ls_abs_structure_Flack 0.040(17)
_refine_ls_extinction_method none
_refine_ls_goodness_of_fit_ref 1.068
_refine_ls_hydrogen_treatment constr
_refine_ls_matrix_type full
_refine_ls_number_parameters 180
_refine_ls_number_reflns 4351
_refine_ls_number_restraints 162
_refine_ls_restrained_S_all 1.049
_refine_ls_R_factor_all 0.0309
_refine_ls_R_factor_gt 0.0271
_refine_ls_shift/su_max 0.000
_refine_ls_shift/su_mean 0.000
_refine_ls_structure_factor_coef Fsqd
_refine_ls_weighting_details 'w=1/[\s^2^(Fo^2^)+(0.0335P)^2^+0.5364P] where P=(Fo^2^+2Fc^2^)/3'
_refine_ls_weighting_scheme calc
_refine_ls_wR_factor_gt 0.0666
_refine_ls_wR_factor_ref 0.0706
_reflns_Friedel_coverage 0.992
_reflns_Friedel_fraction_full 0.997
_reflns_Friedel_fraction_max 0.998
_reflns_number_gt 4095
_reflns_number_total 4351
_reflns_threshold_expression 'I > 2\s(I)'
_cod_data_source_file c8dt01165f2.cif
_cod_data_source_block sad_CCDC1
_cod_depositor_comments 'Adding full bibliography for 7046778--7046783.cif.'
_cod_original_cell_volume 2245.1(8)
_cod_database_code 7046779
_shelx_space_group_comment
;
The symmetry employed for this shelxl refinement is uniquely defined
by the following loop, which should always be used as a source of
symmetry information in preference to the above space-group names.
They are only intended as comments.
;
_olex2_refinement_description
;
1. Fixed Uiso
 At 1.2 times of:
  All C(H) groups, All C(H,H) groups
 At 1.5 times of:
  All C(H,H,H) groups, All O(H,H) groups
2. Rigid bond restraints
 All non-hydrogen atoms
 with sigma for 1-2 distances of 0.01 and sigma for 1-3 distances of 0.01
3. Uiso/Uaniso restraints and constraints
All non-hydrogen atoms have similar U: within 1.7A with sigma of 0.04 and sigma
for terminal atoms of 0.08
4. Others
 Fixed Sof: O5(0.5) H5A(0.5) H5B(0.5) O6(0.08333) H6A(0.08333) H6B(0.08333)
 O7(0.08333) H7A(0.08333) H7B(0.08333)
5.a Riding coordinates:
 O5(H5A,H5B), O6(H6A,H6B), O7(H7A,H7B)
5.b Secondary CH2 refined with riding coordinates:
 C22(H22A,H22B), C23(H23A,H23B)
5.c Aromatic/amide H refined with riding coordinates:
 C7(H7), C3(H3), C5(H5)
5.d Idealised Me refined as rotating group:
 C31(H31A,H31B,H31C), C30(H30A,H30B,H30C), C32(H32A,H32B,H32C), C28(H28A,H28B,
 H28C)
;
_shelx_shelxl_version_number 2014/7
_olex2_submission_special_instructions 'No special instructions were received'

loop_
_space_group_symop_operation_xyz
'x, y, z'
'-y, x-y, z'
'-x+y, -x, z'
'y, x, z+1/2'
'x-y, -y, z+1/2'
'-x, -x+y, z+1/2'

loop_
_atom_site_label
_atom_site_type_symbol
_atom_site_fract_x
_atom_site_fract_y
_atom_site_fract_z
_atom_site_U_iso_or_equiv
_atom_site_adp_type
_atom_site_occupancy
_atom_site_site_symmetry_order
_atom_site_calc_flag
_atom_site_refinement_flags_posn
_atom_site_refinement_flags_adp
_atom_site_refinement_flags_occupancy
_atom_site_disorder_assembly
_atom_site_disorder_group
Eu1 Eu 0.3333 0.6667 0.25064(4) 0.02162(8) Uani 1 3 d S TU P . .
O4 O 0.3523(3) 1.1220(3) 0.4742(4) 0.0430(8) Uani 1 1 d . U . . .
N4 N 0.3333 0.6667 -0.0102(6) 0.0235(10) Uani 1 3 d S TU P . .
O1 O 0.2795(2) 0.7513(2) 0.3578(3) 0.0294(6) Uani 1 1 d . U . . .
N1 N 0.4065(2) 0.8367(2) 0.1549(3) 0.0267(6) Uani 1 1 d . U . . .
C2 C 0.3620(3) 0.9216(3) 0.3146(4) 0.0253(7) Uani 1 1 d . U . . .
C6 C 0.2398(3) 0.8517(3) 0.4862(4) 0.0247(7) Uani 1 1 d . U . . .
C22 C 0.4488(3) 0.8429(3) 0.0270(4) 0.0299(7) Uani 1 1 d . U . . .
H22A H 0.5024 0.8298 0.0330 0.036 Uiso 1 1 calc R . . . .
H22B H 0.4735 0.9078 -0.0088 0.036 Uiso 1 1 calc R . . . .
C7 C 0.4092(3) 0.9140(3) 0.1991(4) 0.0257(7) Uani 1 1 d . U . . .
H7 H 0.4454 0.9711 0.1519 0.031 Uiso 1 1 calc R . . . .
C23 C 0.3686(3) 0.7674(3) -0.0586(4) 0.0291(7) Uani 1 1 d . U . . .
H23A H 0.3145 0.7799 -0.0614 0.035 Uiso 1 1 calc R . . . .
H23B H 0.3933 0.7730 -0.1458 0.035 Uiso 1 1 calc R . . . .
C1 C 0.2940(3) 0.8381(3) 0.3864(3) 0.0231(6) Uani 1 1 d . U . . .
C29 C 0.1575(3) 0.7624(3) 0.5549(4) 0.0293(8) Uani 1 1 d . U . . .
C3 C 0.3781(3) 1.0146(3) 0.3462(4) 0.0282(7) Uani 1 1 d . U . . .
H3 H 0.4224 1.0683 0.2982 0.034 Uiso 1 1 calc R . . . .
C4 C 0.3294(3) 1.0276(3) 0.4471(4) 0.0294(8) Uani 1 1 d . U . . .
C31 C 0.1063(4) 0.7923(4) 0.6572(5) 0.0433(11) Uani 1 1 d . U . . .
H31A H 0.1531 0.8335 0.7206 0.065 Uiso 1 1 calc GR . . . .
H31B H 0.0556 0.7349 0.6984 0.065 Uiso 1 1 calc GR . . . .
H31C H 0.0784 0.8271 0.6162 0.065 Uiso 1 1 calc GR . . . .
C30 C 0.1978(5) 0.7044(4) 0.6234(5) 0.0487(12) Uani 1 1 d . U . . .
H30A H 0.2275 0.6824 0.5612 0.073 Uiso 1 1 calc GR . . . .
H30B H 0.1455 0.6490 0.6660 0.073 Uiso 1 1 calc GR . . . .
H30C H 0.2456 0.7453 0.6859 0.073 Uiso 1 1 calc GR . . . .
C5 C 0.2596(3) 0.9454(3) 0.5157(4) 0.0280(7) Uani 1 1 d . U . . .
H5 H 0.2258 0.9541 0.5829 0.034 Uiso 1 1 calc R . . . .
C32 C 0.0803(3) 0.6989(4) 0.4549(5) 0.0414(11) Uani 1 1 d . U . . .
H32A H 0.0579 0.7374 0.4107 0.062 Uiso 1 1 calc GR . . . .
H32B H 0.0262 0.6452 0.4976 0.062 Uiso 1 1 calc GR . . . .
H32C H 0.1083 0.6743 0.3939 0.062 Uiso 1 1 calc GR . . . .
C28 C 0.2991(4) 1.1360(4) 0.5743(6) 0.0489(12) Uani 1 1 d . U . . .
H28A H 0.2307 1.1008 0.5540 0.073 Uiso 1 1 calc GR . . . .
H28B H 0.3206 1.2042 0.5822 0.073 Uiso 1 1 calc GR . . . .
H28C H 0.3100 1.1123 0.6542 0.073 Uiso 1 1 calc GR . . . .
O5 O 0.0617(16) 0.9443(19) 0.3484(16) 0.148(8) Uani 0.5 1 d . U . A 1
H5A H 0.0000 0.9136 0.3385 0.222 Uiso 0.5 1 d R . . A 1
H5B H 0.0855 1.0022 0.3192 0.222 Uiso 0.5 1 d R . . A 1
O6 O 0.0000 1.0000 0.297(9) 0.17(4) Uani 0.25 3 d S TU P B 2
H6A H 0.0600 1.0359 0.2770 0.262 Uiso 0.0833 1 d R . . B 2
H6B H -0.0237 0.9461 0.2566 0.262 Uiso 0.0833 1 d R . . B 2
O7 O 0.0000 1.0000 0.477(6) 0.14(2) Uani 0.25 3 d S TU P C 3
H7A H 0.0418 1.0179 0.4169 0.215 Uiso 0.0833 1 d R . . C 3
H7B H -0.0565 0.9806 0.4460 0.215 Uiso 0.0833 1 d R . . C 3

loop_
_atom_site_aniso_label
_atom_site_aniso_U_11
_atom_site_aniso_U_22
_atom_site_aniso_U_33
_atom_site_aniso_U_23
_atom_site_aniso_U_13
_atom_site_aniso_U_12
Eu1 0.01785(9) 0.01785(9) 0.02916(13) 0.000 0.000 0.00893(5)
O4 0.050(2) 0.0230(16) 0.056(2) -0.0063(14) 0.0095(17) 0.0180(15)
N4 0.0216(15) 0.0216(15) 0.027(2) 0.000 0.000 0.0108(8)
O1 0.0308(14) 0.0192(12) 0.0381(14) 0.0038(10) 0.0090(11) 0.0124(11)
N1 0.0224(14) 0.0232(14) 0.0303(15) 0.0005(12) 0.0033(11) 0.0084(12)
C2 0.0234(16) 0.0216(16) 0.0293(16) 0.0004(13) 0.0003(13) 0.0102(14)
C6 0.0198(15) 0.0225(16) 0.0282(16) -0.0013(12) -0.0025(13) 0.0079(13)
C22 0.0255(18) 0.0232(17) 0.0362(18) 0.0041(14) 0.0077(14) 0.0086(14)
C7 0.0213(16) 0.0187(15) 0.0331(17) 0.0022(13) 0.0016(13) 0.0070(13)
C23 0.0293(19) 0.0268(18) 0.0311(17) 0.0036(14) 0.0052(14) 0.0139(16)
C1 0.0217(16) 0.0185(15) 0.0287(15) -0.0001(12) -0.0011(13) 0.0099(13)
C29 0.0227(18) 0.0272(18) 0.0309(17) 0.0008(15) 0.0039(14) 0.0071(15)
C3 0.0272(18) 0.0207(17) 0.0336(17) 0.0005(14) 0.0002(14) 0.0095(15)
C4 0.029(2) 0.0213(17) 0.037(2) -0.0041(14) -0.0028(14) 0.0119(15)
C31 0.037(2) 0.042(3) 0.040(2) -0.0008(19) 0.0135(19) 0.012(2)
C30 0.058(3) 0.044(3) 0.047(3) 0.021(2) 0.011(2) 0.028(3)
C5 0.0271(18) 0.0265(18) 0.0313(17) -0.0029(14) 0.0001(14) 0.0141(16)
C32 0.025(2) 0.037(2) 0.048(2) -0.0089(19) 0.0036(17) 0.0047(18)
C28 0.048(3) 0.035(2) 0.071(3) -0.007(2) 0.009(3) 0.026(2)
O5 0.180(18) 0.24(2) 0.115(11) -0.062(13) -0.050(12) 0.171(19)
O6 0.15(4) 0.15(4) 0.22(13) 0.000 0.000 0.075(18)
O7 0.17(3) 0.17(3) 0.08(5) 0.000 0.000 0.087(17)

loop_
_atom_type_symbol
_atom_type_description
_atom_type_scat_dispersion_real
_atom_type_scat_dispersion_imag
_atom_type_scat_source
C C 0.0033 0.0016 'International Tables Vol C Tables 4.2.6.8 and 6.1.1.4'
H H 0.0000 0.0000 'International Tables Vol C Tables 4.2.6.8 and 6.1.1.4'
Eu Eu -0.1578 3.6682 'International Tables Vol C Tables 4.2.6.8 and 6.1.1.4'
N N 0.0061 0.0033 'International Tables Vol C Tables 4.2.6.8 and 6.1.1.4'
O O 0.0106 0.0060 'International Tables Vol C Tables 4.2.6.8 and 6.1.1.4'

loop_
_geom_angle_atom_site_label_1
_geom_angle_atom_site_label_2
_geom_angle_atom_site_label_3
_geom_angle
_geom_angle_site_symmetry_1
_geom_angle_site_symmetry_3
O1 Eu1 N4 120.13(8) 2_665 .
O1 Eu1 N4 120.13(8) 3_565 .
O1 Eu1 N4 120.13(8) . .
O1 Eu1 O1 97.02(10) . 2_665
O1 Eu1 O1 97.01(10) 2_665 3_565
O1 Eu1 O1 97.02(10) . 3_565
O1 Eu1 N1 87.09(11) . 2_665
O1 Eu1 N1 167.19(11) . 3_565
O1 Eu1 N1 70.38(10) 2_665 2_665
O1 Eu1 N1 70.38(10) 3_565 3_565
O1 Eu1 N1 70.38(10) . .
O1 Eu1 N1 87.09(11) 2_665 3_565
O1 Eu1 N1 167.19(11) 3_565 2_665
O1 Eu1 N1 167.19(11) 2_665 .
O1 Eu1 N1 87.09(11) 3_565 .
N1 Eu1 N4 66.99(7) 2_665 .
N1 Eu1 N4 66.99(7) . .
N1 Eu1 N4 66.99(7) 3_565 .
N1 Eu1 N1 105.71(8) 2_665 3_565
N1 Eu1 N1 105.71(8) . 3_565
N1 Eu1 N1 105.71(8) . 2_665
C4 O4 C28 117.5(4) . .
C23 N4 Eu1 109.7(3) 3_565 .
C23 N4 Eu1 109.7(3) 2_665 .
C23 N4 Eu1 109.7(3) . .
C23 N4 C23 109.2(3) 2_665 .
C23 N4 C23 109.2(3) . 3_565
C23 N4 C23 109.2(3) 2_665 3_565
C1 O1 Eu1 146.2(2) . .
C22 N1 Eu1 112.1(2) . .
C7 N1 Eu1 130.5(3) . .
C7 N1 C22 117.4(3) . .
C1 C2 C7 122.4(3) . .
C3 C2 C7 116.8(3) . .
C3 C2 C1 120.5(3) . .
C1 C6 C29 119.6(3) . .
C5 C6 C1 119.3(3) . .
C5 C6 C29 121.0(4) . .
N1 C22 H22A 110.2 . .
N1 C22 H22B 110.2 . .
N1 C22 C23 107.5(3) . .
H22A C22 H22B 108.5 . .
C23 C22 H22A 110.2 . .
C23 C22 H22B 110.2 . .
N1 C7 C2 126.9(3) . .
N1 C7 H7 116.6 . .
C2 C7 H7 116.6 . .
N4 C23 C22 111.3(3) . .
N4 C23 H23A 109.4 . .
N4 C23 H23B 109.4 . .
C22 C23 H23A 109.4 . .
C22 C23 H23B 109.4 . .
H23A C23 H23B 108.0 . .
O1 C1 C2 120.6(3) . .
O1 C1 C6 121.3(3) . .
C2 C1 C6 118.1(3) . .
C6 C29 C31 111.7(4) . .
C30 C29 C6 110.6(4) . .
C30 C29 C31 107.8(4) . .
C30 C29 C32 110.8(4) . .
C32 C29 C6 108.7(4) . .
C32 C29 C31 107.3(4) . .
C2 C3 H3 119.5 . .
C4 C3 C2 121.0(4) . .
C4 C3 H3 119.5 . .
O4 C4 C5 124.0(4) . .
C3 C4 O4 117.0(4) . .
C3 C4 C5 119.1(4) . .
C29 C31 H31A 109.5 . .
C29 C31 H31B 109.5 . .
C29 C31 H31C 109.5 . .
H31A C31 H31B 109.5 . .
H31A C31 H31C 109.5 . .
H31B C31 H31C 109.5 . .
C29 C30 H30A 109.5 . .
C29 C30 H30B 109.5 . .
C29 C30 H30C 109.5 . .
H30A C30 H30B 109.5 . .
H30A C30 H30C 109.5 . .
H30B C30 H30C 109.5 . .
C6 C5 C4 122.0(4) . .
C6 C5 H5 119.0 . .
C4 C5 H5 119.0 . .
C29 C32 H32A 109.5 . .
C29 C32 H32B 109.5 . .
C29 C32 H32C 109.5 . .
H32A C32 H32B 109.5 . .
H32A C32 H32C 109.5 . .
H32B C32 H32C 109.5 . .
O4 C28 H28A 109.5 . .
O4 C28 H28B 109.5 . .
O4 C28 H28C 109.5 . .
H28A C28 H28B 109.5 . .
H28A C28 H28C 109.5 . .
H28B C28 H28C 109.5 . .
H5A O5 H5B 109.6 . .
H6A O6 H6B 109.6 . .
H7A O7 H7B 109.8 . .

loop_
_geom_bond_atom_site_label_1
_geom_bond_atom_site_label_2
_geom_bond_distance
_geom_bond_site_symmetry_2
Eu1 N4 2.703(6) .
Eu1 O1 2.212(3) 3_565
Eu1 O1 2.212(3) .
Eu1 O1 2.212(3) 2_665
Eu1 N1 2.538(3) 2_665
Eu1 N1 2.538(3) 3_565
Eu1 N1 2.538(3) .
O4 C4 1.378(5) .
O4 C28 1.421(6) .
N4 C23 1.487(4) 2_665
N4 C23 1.487(4) .
N4 C23 1.487(4) 3_565
O1 C1 1.307(4) .
N1 C22 1.467(5) .
N1 C7 1.286(5) .
C2 C7 1.447(5) .
C2 C1 1.426(5) .
C2 C3 1.400(5) .
C6 C1 1.427(5) .
C6 C29 1.536(5) .
C6 C5 1.386(5) .
C22 H22A 0.9700 .
C22 H22B 0.9700 .
C22 C23 1.519(6) .
C7 H7 0.9300 .
C23 H23A 0.9700 .
C23 H23B 0.9700 .
C29 C31 1.545(6) .
C29 C30 1.528(7) .
C29 C32 1.532(6) .
C3 H3 0.9300 .
C3 C4 1.375(6) .
C4 C5 1.406(6) .
C31 H31A 0.9600 .
C31 H31B 0.9600 .
C31 H31C 0.9600 .
C30 H30A 0.9600 .
C30 H30B 0.9600 .
C30 H30C 0.9600 .
C5 H5 0.9300 .
C32 H32A 0.9600 .
C32 H32B 0.9600 .
C32 H32C 0.9600 .
C28 H28A 0.9600 .
C28 H28B 0.9600 .
C28 H28C 0.9600 .
O5 H5A 0.8520 .
O5 H5B 0.8522 .
O6 H6A 0.8521 .
O6 H6B 0.8499 .
O7 H7A 0.8501 .
O7 H7B 0.8514 .

loop_
_geom_hbond_atom_site_label_D
_geom_hbond_atom_site_label_H
_geom_hbond_atom_site_label_A
_geom_hbond_distance_DH
_geom_hbond_distance_HA
_geom_hbond_distance_DA
_geom_hbond_angle_DHA
_geom_hbond_site_symmetry_A
C23 H23A O4 0.97 2.53 3.432(6) 155.5 5_674
O5 H5A O5 0.85 2.08 2.79(3) 139.7 3_465
O5 H5B O5 0.85 2.12 2.79(3) 134.8 2_675
